data_4062824
_journal_name_full Organometallics
_journal_paper_doi 10.1021/om049700t
_journal_year 2004
_chemical_formula_sum 'C16 H32 N2 Ni P2'
_chemical_formula_weight 373.09
_chemical_name_common 'Ni(dippe)(CN)2, 11'
_space_group_IT_number 120
_symmetry_cell_setting tetragonal
_symmetry_space_group_name_Hall 'I -4 -2c'
_symmetry_space_group_name_H-M 'I -4 c 2'
_cell_angle_alpha 90.00
_cell_angle_beta 90.00
_cell_angle_gamma 90.00
_cell_formula_units_Z 8
_cell_length_a 14.3969(5)
_cell_length_b 14.3969(5)
_cell_length_c 19.0492(9)
_cell_measurement_temperature 193(2)
_cell_volume 3948.3(3)
_diffrn_ambient_temperature 193(2)
_exptl_crystal_density_diffrn 1.255
_cod_depositor_comments
;
The following automatic conversions were performed:
'_symmetry_cell_setting' value 'Tetragonal' changed to 'tetragonal'
according to '/home/saulius/struct/CIF-dictionaries/cif_core.dic'
dictionary named 'cif_core.dic' version 2.4.1 from 2010-06-29.

Automatic conversion script
Id: cif_fix_enum 1527 2010-12-29 10:47:43Z saulius 
;
_cod_original_sg_symbol_H-M 'I 4 -c 2'
_cod_database_code 4062824

loop_
_symmetry_equiv_pos_as_xyz
'x, y, z'
'-x, -y, z'
'y, -x, -z'
'-y, x, -z'
'x, -y, z+1/2'
'-x, y, z+1/2'
'y, x, -z+1/2'
'-y, -x, -z+1/2'
'x+1/2, y+1/2, z+1/2'
'-x+1/2, -y+1/2, z+1/2'
'y+1/2, -x+1/2, -z+1/2'
'-y+1/2, x+1/2, -z+1/2'
'x+1/2, -y+1/2, z+1'
'-x+1/2, y+1/2, z+1'
'y+1/2, x+1/2, -z+1'
'-y+1/2, -x+1/2, -z+1'

loop_
_atom_site_label
_atom_site_type_symbol
_atom_site_fract_x
_atom_site_fract_y
_atom_site_fract_z
_atom_site_U_iso_or_equiv
_atom_site_adp_type
_atom_site_occupancy
_atom_site_symmetry_multiplicity
_atom_site_calc_flag
_atom_site_refinement_flags
_atom_site_disorder_assembly
_atom_site_disorder_group
Ni1 Ni 0.25108(3) 0.25108(3) 0.2500 0.02759(14) Uani 1 2 d S . .
P1 P 0.34861(5) 0.30701(5) 0.17344(4) 0.03143(19) Uani 1 1 d . . .
N1 N 0.1564(2) 0.1337(2) 0.14076(14) 0.0525(8) Uani 1 1 d . . .
C1 C 0.1944(2) 0.17629(18) 0.17984(15) 0.0320(7) Uani 1 1 d . . .
C2 C 0.3017(2) 0.3418(2) 0.08715(14) 0.0478(9) Uani 1 1 d . . .
H2A H 0.2815 0.2851 0.0630 0.057 Uiso 1 1 calc R . .
C3 C 0.3766(3) 0.3868(3) 0.04212(16) 0.0819(13) Uani 1 1 d . . .
H3A H 0.3507 0.4043 -0.0024 0.123 Uiso 1 1 calc R . .
H3B H 0.4264 0.3434 0.0349 0.123 Uiso 1 1 calc R . .
H3C H 0.4001 0.4410 0.0655 0.123 Uiso 1 1 calc R . .
C4 C 0.2175(3) 0.4039(3) 0.0949(2) 0.0628(11) Uani 1 1 d . . .
H4A H 0.1948 0.4207 0.0493 0.094 Uiso 1 1 calc R . .
H4B H 0.2344 0.4590 0.1202 0.094 Uiso 1 1 calc R . .
H4C H 0.1698 0.3713 0.1201 0.094 Uiso 1 1 calc R . .
C5 C 0.4435(2) 0.2248(2) 0.15250(17) 0.0431(8) Uani 1 1 d . . .
H5A H 0.4915 0.2597 0.1273 0.052 Uiso 1 1 calc R . .
C6 C 0.4866(2) 0.1891(2) 0.21912(19) 0.0572(10) Uani 1 1 d . . .
H6A H 0.5357 0.1466 0.2079 0.086 Uiso 1 1 calc R . .
H6B H 0.4403 0.1577 0.2465 0.086 Uiso 1 1 calc R . .
H6C H 0.5113 0.2402 0.2455 0.086 Uiso 1 1 calc R . .
C7 C 0.4130(3) 0.1450(3) 0.1047(2) 0.0775(14) Uani 1 1 d . . .
H7A H 0.4649 0.1049 0.0958 0.116 Uiso 1 1 calc R . .
H7B H 0.3904 0.1697 0.0612 0.116 Uiso 1 1 calc R . .
H7C H 0.3644 0.1103 0.1273 0.116 Uiso 1 1 calc R . .
C8 C 0.4072(2) 0.4094(2) 0.20971(13) 0.0387(7) Uani 1 1 d . . .
H8A H 0.4703 0.4120 0.1919 0.046 Uiso 1 1 calc R . .
H8B H 0.3751 0.4650 0.1943 0.046 Uiso 1 1 calc R . .

loop_
_atom_site_aniso_label
_atom_site_aniso_U_11
_atom_site_aniso_U_22
_atom_site_aniso_U_33
_atom_site_aniso_U_23
_atom_site_aniso_U_13
_atom_site_aniso_U_12
Ni1 0.02665(17) 0.02665(17) 0.0295(2) 0.00006(18) -0.00006(18) -0.0035(2)
P1 0.0332(4) 0.0308(4) 0.0303(3) 0.0009(4) 0.0036(4) -0.0028(4)
N1 0.059(2) 0.0481(18) 0.0501(16) -0.0019(15) -0.0088(17) -0.0037(15)
C1 0.0311(16) 0.0290(17) 0.0358(16) 0.0044(14) -0.0023(17) -0.0013(14)
C2 0.066(3) 0.046(2) 0.0308(16) -0.0001(16) -0.0024(17) -0.003(2)
C3 0.100(4) 0.100(3) 0.046(2) 0.027(2) 0.015(2) -0.009(3)
C4 0.072(3) 0.063(3) 0.053(2) 0.014(2) -0.019(2) 0.003(2)
C5 0.032(2) 0.046(2) 0.051(2) -0.0059(16) 0.0092(16) -0.0024(15)
C6 0.045(2) 0.052(2) 0.075(3) 0.0052(19) 0.0036(19) 0.0115(18)
C7 0.064(3) 0.065(3) 0.104(3) -0.043(3) 0.010(3) 0.006(2)
C8 0.0324(19) 0.0370(19) 0.0467(16) 0.0034(18) 0.0069(16) -0.0076(13)

loop_
_geom_bond_atom_site_label_1
_geom_bond_atom_site_label_2
_geom_bond_distance
_geom_bond_site_symmetry_2
_geom_bond_publ_flag
Ni1 C1 1.900(3) . ?
Ni1 C1 1.900(3) 7 ?
Ni1 P1 2.1787(9) 7 ?
Ni1 P1 2.1787(9) . ?
P1 C8 1.833(3) . ?
P1 C2 1.847(3) . ?
P1 C5 1.851(3) . ?
N1 C1 1.109(3) . ?
C2 C4 1.513(5) . ?
C2 C3 1.523(5) . ?
C5 C6 1.503(4) . ?
C5 C7 1.530(5) . ?
C8 C8 1.536(5) 7 ?
